data_7207691
loop_
_publ_author_name
'Wen, Li-Rong'
'Li, Zhao-Rui'
'Li, Ming'
'Cao, Han'

_publ_section_title
;
 Solvent-free and efficient synthesis of imidazo[1,2-a]pyridine
 derivatives via a one-pot three-component reaction
;
_journal_issue 3
_journal_name_full 'Green Chemistry'
_journal_page_first 707
_journal_paper_doi 10.1039/c2gc16388h
_journal_volume 14
_journal_year 2012
_chemical_formula_moiety 'C20 H18 N2 O3 S'
_chemical_formula_sum 'C20 H18 N2 O3 S'
_chemical_formula_weight 366.42
_chemical_name_systematic
;
?
;
_space_group_IT_number 2
_symmetry_cell_setting triclinic
_symmetry_space_group_name_Hall '-P 1'
_symmetry_space_group_name_H-M 'P -1'
_atom_sites_solution_hydrogens geom
_atom_sites_solution_primary direct
_atom_sites_solution_secondary difmap
_audit_creation_method SHELXL-97
_cell_angle_alpha 85.320(18)
_cell_angle_beta 88.539(19)
_cell_angle_gamma 62.728(10)
_cell_formula_units_Z 2
_cell_length_a 8.096(3)
_cell_length_b 8.432(3)
_cell_length_c 14.387(6)
_cell_measurement_reflns_used 3456
_cell_measurement_temperature 173(2)
_cell_measurement_theta_max 27.45
_cell_measurement_theta_min 1.42
_cell_volume 870.0(6)
_computing_cell_refinement 'CrystalClear (Rigaku Inc., 2007)'
_computing_data_collection 'CrystalClear (Rigaku Inc., 2007)'
_computing_data_reduction 'CrystalClear (Rigaku Inc., 2007)'
_computing_molecular_graphics 'XP in Siemens SHELXTL (Sheldrick, 1994)'
_computing_publication_material 'SHELX97 (Sheldrick, 1997)'
_computing_structure_refinement 'SHELXL-97 (Sheldrick, 1997)'
_computing_structure_solution 'SHELXS-97 (Sheldrick, 1990)'
_diffrn_ambient_temperature 173(2)
_diffrn_measured_fraction_theta_full 0.977
_diffrn_measured_fraction_theta_max 0.977
_diffrn_measurement_device_type 'MM007-HF CCD(Saturn 724+)'
_diffrn_measurement_method '\w scans at fixed \c = 45\%'
_diffrn_radiation_monochromator Confocal
_diffrn_radiation_source 'rotating anode'
_diffrn_radiation_type MoK\a
_diffrn_radiation_wavelength 0.71073
_diffrn_reflns_av_R_equivalents 0.0360
_diffrn_reflns_av_sigmaI/netI 0.0378
_diffrn_reflns_limit_h_max 7
_diffrn_reflns_limit_h_min -10
_diffrn_reflns_limit_k_max 10
_diffrn_reflns_limit_k_min -10
_diffrn_reflns_limit_l_max 18
_diffrn_reflns_limit_l_min -18
_diffrn_reflns_number 7789
_diffrn_reflns_theta_full 27.45
_diffrn_reflns_theta_max 27.45
_diffrn_reflns_theta_min 2.73
_exptl_absorpt_coefficient_mu 0.209
_exptl_absorpt_correction_T_max 0.9938
_exptl_absorpt_correction_T_min 0.9535
_exptl_absorpt_correction_type multi-scan
_exptl_absorpt_process_details 'CrystalClear (Rigaku Inc., 2007)'
_exptl_crystal_colour yellow
_exptl_crystal_density_diffrn 1.399
_exptl_crystal_density_method 'not measured'
_exptl_crystal_description plate
_exptl_crystal_F_000 384
_exptl_crystal_size_max 0.23
_exptl_crystal_size_mid 0.12
_exptl_crystal_size_min 0.03
_refine_diff_density_max 0.406
_refine_diff_density_min -0.292
_refine_diff_density_rms 0.059
_refine_ls_extinction_method none
_refine_ls_goodness_of_fit_ref 1.095
_refine_ls_hydrogen_treatment constr
_refine_ls_matrix_type full
_refine_ls_number_parameters 236
_refine_ls_number_reflns 3898
_refine_ls_number_restraints 0
_refine_ls_restrained_S_all 1.095
_refine_ls_R_factor_all 0.0546
_refine_ls_R_factor_gt 0.0496
_refine_ls_shift/su_max 0.000
_refine_ls_shift/su_mean 0.000
_refine_ls_structure_factor_coef Fsqd
_refine_ls_weighting_details 'calc w=1/[\s^2^(Fo^2^)+(0.0498P)^2^+0.5895P] where P=(Fo^2^+2Fc^2^)/3'
_refine_ls_weighting_scheme calc
_refine_ls_wR_factor_gt 0.1179
_refine_ls_wR_factor_ref 0.1218
_reflns_number_gt 3606
_reflns_number_total 3898
_reflns_threshold_expression >2sigma(I)
_cod_data_source_file c2gc16388h.txt
_cod_data_source_block mx1090
_cod_original_cell_volume 870.1(5)
_cod_original_sg_symbol_H-M P-1
_cod_database_code 7207691

loop_
_symmetry_equiv_pos_as_xyz
'x, y, z'
'-x, -y, -z'

loop_
_atom_site_label
_atom_site_type_symbol
_atom_site_fract_x
_atom_site_fract_y
_atom_site_fract_z
_atom_site_U_iso_or_equiv
_atom_site_adp_type
_atom_site_occupancy
_atom_site_symmetry_multiplicity
_atom_site_calc_flag
_atom_site_refinement_flags
S1 S 0.52114(6) 0.26581(6) 0.47627(3) 0.02330(13) Uani 1 1 d .
O1 O 1.17632(18) 0.44022(19) 0.27040(10) 0.0287(3) Uani 1 1 d .
O2 O 0.37647(19) 0.73009(19) 0.26261(10) 0.0305(3) Uani 1 1 d .
O3 O 0.84509(18) 0.04221(17) 0.29961(9) 0.0248(3) Uani 1 1 d .
N1 N 0.81278(19) 0.31722(19) 0.43730(10) 0.0180(3) Uani 1 1 d .
N2 N 1.0858(2) 0.3196(2) 0.43145(11) 0.0216(3) Uani 1 1 d .
H2 H 1.1764 0.3428 0.4109 0.026 Uiso 1 1 calc R
C1 C 0.8882(2) 0.2577(3) 0.53317(12) 0.0221(4) Uani 1 1 d .
H1A H 0.8874 0.1437 0.5550 0.027 Uiso 1 1 calc R
H1B H 0.8166 0.3492 0.5770 0.027 Uiso 1 1 calc R
C2 C 1.0877(2) 0.2333(3) 0.52346(13) 0.0233(4) Uani 1 1 d .
H2B H 1.1178 0.2922 0.5725 0.028 Uiso 1 1 calc R
H2A H 1.1788 0.1049 0.5271 0.028 Uiso 1 1 calc R
C3 C 0.9336(2) 0.3601(2) 0.38118(12) 0.0171(3) Uani 1 1 d .
C4 C 0.8899(2) 0.4324(2) 0.29050(12) 0.0181(3) Uani 1 1 d .
C5 C 0.6951(2) 0.4837(2) 0.25577(12) 0.0173(3) Uani 1 1 d .
H5 H 0.7022 0.4704 0.1871 0.021 Uiso 1 1 calc R
C6 C 0.6245(2) 0.3529(2) 0.30191(12) 0.0170(3) Uani 1 1 d .
H6 H 0.4884 0.4036 0.2887 0.020 Uiso 1 1 calc R
C7 C 0.6569(2) 0.3172(2) 0.40605(12) 0.0177(3) Uani 1 1 d .
C8 C 1.0240(2) 0.4676(2) 0.23721(13) 0.0218(4) Uani 1 1 d .
C9 C 0.9800(3) 0.5368(3) 0.13576(14) 0.0327(5) Uani 1 1 d .
H9A H 0.9821 0.4422 0.0997 0.049 Uiso 1 1 calc R
H9C H 1.0729 0.5729 0.1114 0.049 Uiso 1 1 calc R
H9B H 0.8564 0.6402 0.1306 0.049 Uiso 1 1 calc R
C10 C 0.5628(2) 0.6751(2) 0.26978(12) 0.0209(4) Uani 1 1 d .
C11 C 0.5956(2) 0.8145(2) 0.28201(13) 0.0231(4) Uani 1 1 d .
H11 H 0.7135 0.8114 0.2890 0.028 Uiso 1 1 calc R
C12 C 0.4179(3) 0.9684(3) 0.28239(15) 0.0330(5) Uani 1 1 d .
H12 H 0.3951 1.0879 0.2889 0.040 Uiso 1 1 calc R
C13 C 0.2904(3) 0.9128(3) 0.27185(15) 0.0339(5) Uani 1 1 d .
H13 H 0.1599 0.9872 0.2708 0.041 Uiso 1 1 calc R
C14 C 0.7266(2) 0.1747(2) 0.25678(12) 0.0187(3) Uani 1 1 d .
C15 C 0.6802(3) 0.1708(2) 0.15771(13) 0.0222(4) Uani 1 1 d .
C16 C 0.5167(3) 0.2990(3) 0.11415(14) 0.0303(4) Uani 1 1 d .
H16 H 0.4310 0.3959 0.1472 0.036 Uiso 1 1 calc R
C17 C 0.4786(3) 0.2857(4) 0.02278(16) 0.0411(5) Uani 1 1 d .
H17 H 0.3668 0.3739 -0.0066 0.049 Uiso 1 1 calc R
C18 C 0.6011(4) 0.1460(4) -0.02597(15) 0.0423(6) Uani 1 1 d .
H18 H 0.5735 0.1373 -0.0886 0.051 Uiso 1 1 calc R
C19 C 0.7647(4) 0.0182(3) 0.01659(16) 0.0435(6) Uani 1 1 d .
H19 H 0.8502 -0.0778 -0.0171 0.052 Uiso 1 1 calc R
C20 C 0.8039(3) 0.0301(3) 0.10799(15) 0.0340(5) Uani 1 1 d .
H20 H 0.9160 -0.0584 0.1370 0.041 Uiso 1 1 calc R

loop_
_atom_site_aniso_label
_atom_site_aniso_U_11
_atom_site_aniso_U_22
_atom_site_aniso_U_33
_atom_site_aniso_U_23
_atom_site_aniso_U_13
_atom_site_aniso_U_12
S1 0.0196(2) 0.0309(3) 0.0215(2) 0.00108(18) 0.00166(16) -0.01400(19)
O1 0.0200(6) 0.0380(8) 0.0317(7) 0.0029(6) -0.0013(5) -0.0171(6)
O2 0.0230(7) 0.0327(8) 0.0363(8) 0.0010(6) -0.0014(6) -0.0137(6)
O3 0.0232(6) 0.0220(6) 0.0265(7) -0.0015(5) -0.0017(5) -0.0078(5)
N1 0.0165(7) 0.0214(7) 0.0166(7) -0.0006(6) -0.0007(5) -0.0091(6)
N2 0.0173(7) 0.0268(8) 0.0220(8) 0.0022(6) -0.0043(6) -0.0116(6)
C1 0.0229(8) 0.0276(9) 0.0157(8) 0.0006(7) -0.0034(7) -0.0117(7)
C2 0.0218(9) 0.0257(9) 0.0213(9) 0.0023(7) -0.0061(7) -0.0102(7)
C3 0.0138(7) 0.0155(7) 0.0220(8) -0.0029(6) 0.0004(6) -0.0063(6)
C4 0.0159(8) 0.0182(8) 0.0201(8) 0.0003(6) -0.0023(6) -0.0079(6)
C5 0.0162(7) 0.0187(8) 0.0173(8) 0.0006(6) -0.0015(6) -0.0086(6)
C6 0.0157(7) 0.0192(8) 0.0172(8) -0.0005(6) -0.0020(6) -0.0091(6)
C7 0.0154(7) 0.0163(8) 0.0199(8) -0.0022(6) 0.0008(6) -0.0057(6)
C8 0.0186(8) 0.0210(8) 0.0255(9) 0.0004(7) -0.0003(7) -0.0090(7)
C9 0.0276(10) 0.0437(12) 0.0281(10) 0.0075(9) 0.0014(8) -0.0190(9)
C10 0.0190(8) 0.0233(9) 0.0173(8) 0.0008(7) -0.0018(6) -0.0073(7)
C11 0.0200(8) 0.0256(9) 0.0267(9) -0.0066(7) 0.0021(7) -0.0124(7)
C12 0.0407(12) 0.0226(10) 0.0348(11) -0.0051(8) 0.0117(9) -0.0138(9)
C13 0.0219(9) 0.0298(10) 0.0349(11) 0.0065(9) 0.0045(8) -0.0006(8)
C14 0.0163(8) 0.0207(8) 0.0221(8) -0.0010(7) 0.0008(6) -0.0111(7)
C15 0.0263(9) 0.0261(9) 0.0209(9) -0.0032(7) 0.0026(7) -0.0177(8)
C16 0.0291(10) 0.0370(11) 0.0238(10) -0.0034(8) -0.0035(8) -0.0141(9)
C17 0.0437(13) 0.0547(15) 0.0258(11) -0.0016(10) -0.0094(9) -0.0230(11)
C18 0.0630(16) 0.0562(15) 0.0199(10) -0.0076(10) 0.0016(10) -0.0372(13)
C19 0.0570(15) 0.0473(14) 0.0305(12) -0.0178(10) 0.0104(11) -0.0257(12)
C20 0.0381(12) 0.0323(11) 0.0300(11) -0.0080(9) 0.0029(9) -0.0140(9)

loop_
_atom_type_symbol
_atom_type_description
_atom_type_scat_dispersion_real
_atom_type_scat_dispersion_imag
_atom_type_scat_source
C C 0.0033 0.0016 'International Tables Vol C Tables 4.2.6.8 and 6.1.1.4'
H H 0.0000 0.0000 'International Tables Vol C Tables 4.2.6.8 and 6.1.1.4'
N N 0.0061 0.0033 'International Tables Vol C Tables 4.2.6.8 and 6.1.1.4'
O O 0.0106 0.0060 'International Tables Vol C Tables 4.2.6.8 and 6.1.1.4'
S S 0.1246 0.1234 'International Tables Vol C Tables 4.2.6.8 and 6.1.1.4'

loop_
_geom_angle_atom_site_label_1
_geom_angle_atom_site_label_2
_geom_angle_atom_site_label_3
_geom_angle
C10 O2 C13 106.20(15)
C7 N1 C3 124.63(15)
C7 N1 C1 124.69(14)
C3 N1 C1 110.50(14)
C3 N2 C2 113.49(15)
C3 N2 H2 123.3
C2 N2 H2 123.3
N1 C1 C2 102.88(14)
N1 C1 H1A 111.2
C2 C1 H1A 111.2
N1 C1 H1B 111.2
C2 C1 H1B 111.2
H1A C1 H1B 109.1
N2 C2 C1 103.21(14)
N2 C2 H2B 111.1
C1 C2 H2B 111.1
N2 C2 H2A 111.1
C1 C2 H2A 111.1
H2B C2 H2A 109.1
N2 C3 C4 129.30(16)
N2 C3 N1 108.21(15)
C4 C3 N1 122.49(15)
C3 C4 C8 118.81(16)
C3 C4 C5 116.99(15)
C8 C4 C5 124.02(15)
C10 C5 C4 112.07(14)
C10 C5 C6 111.82(14)
C4 C5 C6 110.43(14)
C10 C5 H5 107.4
C4 C5 H5 107.4
C6 C5 H5 107.4
C7 C6 C14 108.62(14)
C7 C6 C5 113.97(14)
C14 C6 C5 107.81(13)
C7 C6 H6 108.8
C14 C6 H6 108.8
C5 C6 H6 108.8
N1 C7 C6 115.28(14)
N1 C7 S1 121.94(13)
C6 C7 S1 122.60(13)
O1 C8 C4 122.83(17)
O1 C8 C9 118.58(16)
C4 C8 C9 118.57(16)
C8 C9 H9A 109.5
C8 C9 H9C 109.5
H9A C9 H9C 109.5
C8 C9 H9B 109.5
H9A C9 H9B 109.5
H9C C9 H9B 109.5
C11 C10 O2 110.46(16)
C11 C10 C5 130.42(16)
O2 C10 C5 118.91(15)
C10 C11 C12 106.34(17)
C10 C11 H11 126.8
C12 C11 H11 126.8
C13 C12 C11 107.11(18)
C13 C12 H12 126.4
C11 C12 H12 126.4
C12 C13 O2 109.88(18)
C12 C13 H13 125.1
O2 C13 H13 125.1
O3 C14 C15 121.04(16)
O3 C14 C6 121.20(16)
C15 C14 C6 117.73(15)
C16 C15 C20 119.02(18)
C16 C15 C14 122.67(17)
C20 C15 C14 118.29(18)
C17 C16 C15 120.1(2)
C17 C16 H16 119.9
C15 C16 H16 119.9
C18 C17 C16 120.6(2)
C18 C17 H17 119.7
C16 C17 H17 119.7
C17 C18 C19 119.7(2)
C17 C18 H18 120.1
C19 C18 H18 120.1
C20 C19 C18 120.1(2)
C20 C19 H19 119.9
C18 C19 H19 119.9
C19 C20 C15 120.4(2)
C19 C20 H20 119.8
C15 C20 H20 119.8

loop_
_geom_bond_atom_site_label_1
_geom_bond_atom_site_label_2
_geom_bond_distance
S1 C7 1.6508(18)
O1 C8 1.247(2)
O2 C10 1.364(2)
O2 C13 1.386(3)
O3 C14 1.218(2)
N1 C7 1.351(2)
N1 C3 1.405(2)
N1 C1 1.475(2)
N2 C3 1.334(2)
N2 C2 1.454(2)
N2 H2 0.8800
C1 C2 1.535(3)
C1 H1A 0.9900
C1 H1B 0.9900
C2 H2B 0.9900
C2 H2A 0.9900
C3 C4 1.376(3)
C4 C8 1.439(2)
C4 C5 1.518(2)
C5 C10 1.500(2)
C5 C6 1.557(2)
C5 H5 1.0000
C6 C7 1.509(2)
C6 C14 1.535(2)
C6 H6 1.0000
C8 C9 1.515(3)
C9 H9A 0.9800
C9 H9C 0.9800
C9 H9B 0.9800
C10 C11 1.343(3)
C11 C12 1.430(3)
C11 H11 0.9500
C12 C13 1.331(3)
C12 H12 0.9500
C13 H13 0.9500
C14 C15 1.490(3)
C15 C16 1.391(3)
C15 C20 1.391(3)
C16 C17 1.383(3)
C16 H16 0.9500
C17 C18 1.375(4)
C17 H17 0.9500
C18 C19 1.384(4)
C18 H18 0.9500
C19 C20 1.383(3)
C19 H19 0.9500
C20 H20 0.9500

loop_
_geom_hbond_atom_site_label_D
_geom_hbond_atom_site_label_H
_geom_hbond_atom_site_label_A
_geom_hbond_distance_DH
_geom_hbond_distance_HA
_geom_hbond_distance_DA
_geom_hbond_angle_DHA
_geom_hbond_site_symmetry_A
N2 H2 O1 0.88 2.12 2.675(2) 120.4 .
N2 H2 S1 0.88 2.73 3.4129(19) 135.0 1_655

loop_
_geom_torsion_atom_site_label_1
_geom_torsion_atom_site_label_2
_geom_torsion_atom_site_label_3
_geom_torsion_atom_site_label_4
_geom_torsion
C7 N1 C1 C2 164.19(16)
C3 N1 C1 C2 -11.04(18)
C3 N2 C2 C1 -11.1(2)
N1 C1 C2 N2 12.60(18)
C2 N2 C3 C4 -176.01(17)
C2 N2 C3 N1 4.4(2)
C7 N1 C3 N2 -170.50(16)
C1 N1 C3 N2 4.73(19)
C7 N1 C3 C4 9.9(3)
C1 N1 C3 C4 -174.88(16)
N2 C3 C4 C8 2.2(3)
N1 C3 C4 C8 -178.32(15)
N2 C3 C4 C5 -173.03(17)
N1 C3 C4 C5 6.5(2)
C3 C4 C5 C10 91.97(19)
C8 C4 C5 C10 -82.9(2)
C3 C4 C5 C6 -33.4(2)
C8 C4 C5 C6 151.69(16)
C10 C5 C6 C7 -78.82(18)
C4 C5 C6 C7 46.69(19)
C10 C5 C6 C14 160.53(14)
C4 C5 C6 C14 -73.96(17)
C3 N1 C7 C6 4.8(2)
C1 N1 C7 C6 -169.75(15)
C3 N1 C7 S1 -179.84(13)
C1 N1 C7 S1 5.6(2)
C14 C6 C7 N1 86.84(17)
C5 C6 C7 N1 -33.4(2)
C14 C6 C7 S1 -88.46(16)
C5 C6 C7 S1 151.34(13)
C3 C4 C8 O1 -2.1(3)
C5 C4 C8 O1 172.76(17)
C3 C4 C8 C9 176.41(17)
C5 C4 C8 C9 -8.8(3)
C13 O2 C10 C11 -0.6(2)
C13 O2 C10 C5 -175.74(16)
C4 C5 C10 C11 21.0(3)
C6 C5 C10 C11 145.61(19)
C4 C5 C10 O2 -164.97(15)
C6 C5 C10 O2 -40.4(2)
O2 C10 C11 C12 -0.2(2)
C5 C10 C11 C12 174.27(18)
C10 C11 C12 C13 0.9(2)
C11 C12 C13 O2 -1.3(2)
C10 O2 C13 C12 1.2(2)
C7 C6 C14 O3 -15.4(2)
C5 C6 C14 O3 108.57(18)
C7 C6 C14 C15 166.58(14)
C5 C6 C14 C15 -69.47(18)
O3 C14 C15 C16 162.34(18)
C6 C14 C15 C16 -19.6(2)
O3 C14 C15 C20 -15.9(3)
C6 C14 C15 C20 162.12(16)
C20 C15 C16 C17 0.1(3)
C14 C15 C16 C17 -178.17(19)
C15 C16 C17 C18 0.1(4)
C16 C17 C18 C19 -0.5(4)
C17 C18 C19 C20 0.6(4)
C18 C19 C20 C15 -0.4(4)
C16 C15 C20 C19 0.1(3)
C14 C15 C20 C19 178.39(19)
